data_7015359
loop_
_publ_author_name
'Cao, Gao-Juan'
'Lin, Jian'
'Fang, Wei-Hui'
'Zheng, Shou-Tian'
'Yang, Guo-Yu'

_publ_section_title
;
 Open-framework aluminoborates co-templated by two types of primary
 amines.
;
_journal_issue 12
_journal_name_full 'Dalton transactions (Cambridge, England : 2003)'
_journal_page_first 2940
_journal_page_last 2946
_journal_paper_doi 10.1039/c0dt01537g
_journal_volume 40
_journal_year 2011
_chemical_formula_sum 'C5 H18 Al B5 N2 O10'
_chemical_formula_weight 347.24
_chemical_name_systematic
;
?
;
_space_group_IT_number 61
_symmetry_cell_setting orthorhombic
_symmetry_space_group_name_Hall '-P 2ac 2ab'
_symmetry_space_group_name_H-M 'P b c a'
_atom_sites_solution_primary direct
_atom_sites_solution_secondary difmap
_audit_creation_method SHELXL-97
_cell_angle_alpha 90.00
_cell_angle_beta 90.00
_cell_angle_gamma 90.00
_cell_formula_units_Z 8
_cell_length_a 13.0982(11)
_cell_length_b 13.2447(8)
_cell_length_c 17.8453(11)
_cell_measurement_reflns_used 3115
_cell_measurement_temperature 293(2)
_cell_measurement_theta_max 27.4835
_cell_measurement_theta_min 2.2824
_cell_volume 3095.8(4)
_computing_cell_refinement 'CrystalClear (Rigaku Corp., 2000)'
_computing_data_collection 'CrystalClear (Rigaku Corp., 2000)'
_computing_data_reduction 'CrystalClear (Rigaku Corp., 2000)'
_computing_molecular_graphics SHELXTL
_computing_publication_material SHELXTL
_computing_structure_refinement 'SHELXL-97 (Sheldrick, 1997)'
_computing_structure_solution 'SHELXS-97 (Sheldrick, 1990)'
_diffrn_ambient_temperature 293(2)
_diffrn_measured_fraction_theta_full 0.991
_diffrn_measured_fraction_theta_max 0.991
_diffrn_measurement_device_type 'SCXmini CCD'
_diffrn_measurement_method dtprofit.ref
_diffrn_radiation_monochromator graphite
_diffrn_radiation_source 'fine-focus sealed tube'
_diffrn_radiation_type MoK\a
_diffrn_radiation_wavelength 0.71073
_diffrn_reflns_av_R_equivalents 0.0353
_diffrn_reflns_av_sigmaI/netI 0.0246
_diffrn_reflns_limit_h_max 16
_diffrn_reflns_limit_h_min -12
_diffrn_reflns_limit_k_max 17
_diffrn_reflns_limit_k_min -16
_diffrn_reflns_limit_l_max 23
_diffrn_reflns_limit_l_min -22
_diffrn_reflns_number 22455
_diffrn_reflns_theta_full 27.44
_diffrn_reflns_theta_max 27.44
_diffrn_reflns_theta_min 3.08
_diffrn_standards_decay_% none
_diffrn_standards_interval_count none
_diffrn_standards_interval_time none
_diffrn_standards_number none
_exptl_absorpt_coefficient_mu 0.180
_exptl_absorpt_correction_T_max 1.0000
_exptl_absorpt_correction_T_min 0.8019
_exptl_absorpt_correction_type multi-scan
_exptl_absorpt_process_details 'SADABS (Sheldrick, 1996)'
_exptl_crystal_colour Colorless
_exptl_crystal_density_diffrn 1.490
_exptl_crystal_density_method 'not measured'
_exptl_crystal_description Cubic
_exptl_crystal_F_000 1440
_exptl_crystal_size_max 0.2000
_exptl_crystal_size_mid 0.2000
_exptl_crystal_size_min 0.2000
_refine_diff_density_max 0.256
_refine_diff_density_min -0.321
_refine_diff_density_rms 0.068
_refine_ls_extinction_method none
_refine_ls_goodness_of_fit_ref 1.091
_refine_ls_hydrogen_treatment constr
_refine_ls_matrix_type full
_refine_ls_number_parameters 212
_refine_ls_number_reflns 3501
_refine_ls_number_restraints 0
_refine_ls_restrained_S_all 1.091
_refine_ls_R_factor_all 0.0417
_refine_ls_R_factor_gt 0.0372
_refine_ls_shift/su_max 0.001
_refine_ls_shift/su_mean 0.000
_refine_ls_structure_factor_coef Fsqd
_refine_ls_weighting_details 'calc w=1/[\s^2^(Fo^2^)+(0.0554P)^2^+0.6041P] where P=(Fo^2^+2Fc^2^)/3'
_refine_ls_weighting_scheme calc
_refine_ls_wR_factor_gt 0.0998
_refine_ls_wR_factor_ref 0.1035
_reflns_number_gt 3204
_reflns_number_total 3501
_reflns_threshold_expression >2sigma(I)
_cod_data_source_file c0dt01537g.txt
_cod_data_source_block 1
_cod_depositor_comments
;
The following automatic conversions were performed:
'_symmetry_cell_setting' value 'Orthorhombic' changed to 'orthorhombic'
according to '/home/saulius/struct/CIF-dictionaries/cif_core.dic'
dictionary named 'cif_core.dic' version 2.4.1 from
2010-06-29.

'_exptl_absorpt_correction_type' value 'Multi-scan' changed
to 'multi-scan' according to
'/home/saulius/struct/CIF-dictionaries/cif_core.dic' dictionary named
'cif_core.dic' version 2.4.1 from 2010-06-29.

Automatic conversion script
Id: cif_fix_enum 1555 2011-01-17 13:19:09Z saulius 
;
_cod_original_sg_symbol_H-M Pbca
_cod_database_code 7015359

loop_
_symmetry_equiv_pos_as_xyz
'x, y, z'
'-x+1/2, -y, z+1/2'
'-x, y+1/2, -z+1/2'
'x+1/2, -y+1/2, -z'
'-x, -y, -z'
'x-1/2, y, -z-1/2'
'x, -y-1/2, z-1/2'
'-x-1/2, y-1/2, z'

loop_
_atom_site_label
_atom_site_type_symbol
_atom_site_fract_x
_atom_site_fract_y
_atom_site_fract_z
_atom_site_U_iso_or_equiv
_atom_site_adp_type
_atom_site_occupancy
_atom_site_symmetry_multiplicity
_atom_site_calc_flag
_atom_site_refinement_flags
_atom_site_disorder_assembly
_atom_site_disorder_group
Al Al 0.49302(3) 0.23750(3) 0.627629(19) 0.01843(12) Uani 1 1 d . . .
B1 B 0.63357(11) 0.27894(11) 0.50647(8) 0.0226(3) Uani 1 1 d . . .
B2 B 0.78430(11) 0.31527(11) 0.42926(8) 0.0245(3) Uani 1 1 d . . .
B3 B 0.61879(12) 0.38855(11) 0.39241(8) 0.0256(3) Uani 1 1 d . . .
B4 B 0.54420(12) 0.54441(11) 0.33600(8) 0.0249(3) Uani 1 1 d . . .
B5 B 0.53772(12) 0.38721(11) 0.26505(8) 0.0241(3) Uani 1 1 d . . .
O1 O 0.59574(7) 0.23258(8) 0.56635(5) 0.0308(2) Uani 1 1 d . . .
O2 O 0.73594(7) 0.26364(8) 0.48810(6) 0.0337(3) Uani 1 1 d . . .
O3 O 0.57803(7) 0.34039(8) 0.46049(5) 0.0322(2) Uani 1 1 d . . .
O4 O 0.88297(7) 0.29511(9) 0.41912(6) 0.0366(3) Uani 1 1 d . . .
O5 O 0.72946(8) 0.38092(8) 0.38821(5) 0.0348(3) Uani 1 1 d . . .
O6 O 0.58874(8) 0.49572(7) 0.39432(5) 0.0299(2) Uani 1 1 d . . .
O7 O 0.57256(8) 0.33774(7) 0.32694(5) 0.0316(2) Uani 1 1 d . . .
O8 O 0.51758(9) 0.64145(8) 0.33701(7) 0.0405(3) Uani 1 1 d . . .
O9 O 0.52294(9) 0.49144(7) 0.27085(5) 0.0348(3) Uani 1 1 d . . .
O10 O 0.51609(9) 0.34242(8) 0.20099(6) 0.0380(3) Uani 1 1 d . . .
C1 C 0.68008(16) 0.54996(19) 0.58341(12) 0.0632(6) Uani 1 1 d . . .
H1A H 0.7457 0.5279 0.5659 0.095 Uiso 1 1 calc R . .
H1B H 0.6397 0.4923 0.5970 0.095 Uiso 1 1 calc R . .
H1C H 0.6888 0.5928 0.6264 0.095 Uiso 1 1 calc R . .
C3 C 0.74016(18) 0.1750(2) 0.23520(14) 0.0808(8) Uani 1 1 d . . .
H3A H 0.6974 0.1604 0.1928 0.121 Uiso 1 1 calc R . .
H3B H 0.8098 0.1594 0.2231 0.121 Uiso 1 1 calc R . .
H3C H 0.7346 0.2453 0.2477 0.121 Uiso 1 1 calc R . .
C2 C 0.70707(15) 0.11290(16) 0.30024(13) 0.0617(6) Uani 1 1 d . . .
H2A H 0.7185 0.0422 0.2889 0.074 Uiso 1 1 calc R . .
H2B H 0.7486 0.1301 0.3434 0.074 Uiso 1 1 calc R . .
C4 C 0.56615(19) 0.07461(14) 0.38939(11) 0.0593(6) Uani 1 1 d . . .
H4A H 0.5789 0.0029 0.3837 0.071 Uiso 1 1 calc R . .
H4B H 0.6073 0.0988 0.4309 0.071 Uiso 1 1 calc R . .
C5 C 0.4576(2) 0.0905(2) 0.40683(13) 0.0738(7) Uani 1 1 d . . .
H5A H 0.4437 0.1616 0.4092 0.111 Uiso 1 1 calc R . .
H5B H 0.4419 0.0600 0.4542 0.111 Uiso 1 1 calc R . .
H5C H 0.4163 0.0603 0.3684 0.111 Uiso 1 1 calc R . .
N1 N 0.62829(9) 0.60628(9) 0.52385(6) 0.0291(3) Uani 1 1 d . . .
H1D H 0.5668 0.6253 0.5397 0.044 Uiso 1 1 calc R . .
H1E H 0.6217 0.5671 0.4836 0.044 Uiso 1 1 calc R . .
H1F H 0.6649 0.6606 0.5121 0.044 Uiso 1 1 calc R . .
N2 N 0.59757(11) 0.12798(10) 0.31935(8) 0.0433(4) Uani 1 1 d . . .
H2C H 0.5589 0.1057 0.2811 0.052 Uiso 1 1 calc R . .
H2D H 0.5856 0.1945 0.3248 0.052 Uiso 1 1 calc R . .

loop_
_atom_site_aniso_label
_atom_site_aniso_U_11
_atom_site_aniso_U_22
_atom_site_aniso_U_33
_atom_site_aniso_U_23
_atom_site_aniso_U_13
_atom_site_aniso_U_12
Al 0.0192(2) 0.0174(2) 0.0186(2) 0.00182(13) -0.00169(13) 0.00029(13)
B1 0.0198(7) 0.0259(7) 0.0220(6) -0.0001(5) 0.0009(5) 0.0022(5)
B2 0.0219(7) 0.0270(7) 0.0247(7) -0.0023(5) 0.0020(5) 0.0006(6)
B3 0.0264(7) 0.0271(7) 0.0234(7) 0.0030(5) -0.0024(6) 0.0046(6)
B4 0.0274(7) 0.0205(7) 0.0269(7) -0.0023(5) -0.0007(6) 0.0015(6)
B5 0.0277(7) 0.0219(7) 0.0229(7) -0.0043(5) 0.0005(6) 0.0000(6)
O1 0.0254(5) 0.0397(6) 0.0273(5) 0.0085(4) 0.0038(4) 0.0018(4)
O2 0.0221(5) 0.0427(6) 0.0362(5) 0.0154(4) 0.0067(4) 0.0101(4)
O3 0.0209(5) 0.0455(6) 0.0302(5) 0.0123(4) 0.0018(4) 0.0085(4)
O4 0.0227(5) 0.0501(7) 0.0370(6) 0.0008(5) 0.0068(4) 0.0061(5)
O5 0.0255(5) 0.0444(6) 0.0345(5) 0.0152(4) 0.0041(4) 0.0034(5)
O6 0.0389(6) 0.0257(5) 0.0251(5) -0.0052(4) -0.0084(4) 0.0049(4)
O7 0.0449(6) 0.0196(5) 0.0303(5) -0.0016(4) -0.0081(4) 0.0058(4)
O8 0.0495(7) 0.0204(5) 0.0516(7) -0.0042(5) -0.0014(5) 0.0060(5)
O9 0.0571(7) 0.0222(5) 0.0251(5) -0.0011(4) -0.0131(5) 0.0069(4)
O10 0.0486(6) 0.0361(6) 0.0293(5) -0.0135(4) -0.0024(4) -0.0030(5)
C1 0.0513(11) 0.0825(16) 0.0559(11) 0.0259(10) -0.0107(9) 0.0036(10)
C3 0.0558(13) 0.117(2) 0.0695(14) -0.0158(14) -0.0011(11) 0.0299(14)
C2 0.0512(11) 0.0543(12) 0.0795(14) -0.0135(10) -0.0221(10) 0.0208(9)
C4 0.0838(16) 0.0358(9) 0.0583(11) 0.0009(8) -0.0288(11) -0.0036(10)
C5 0.0877(18) 0.0789(16) 0.0548(12) -0.0042(11) -0.0030(12) -0.0066(14)
N1 0.0272(6) 0.0308(6) 0.0295(6) 0.0003(4) 0.0010(5) -0.0035(5)
N2 0.0534(9) 0.0313(7) 0.0453(7) -0.0119(6) -0.0227(6) 0.0088(6)

loop_
_atom_type_symbol
_atom_type_description
_atom_type_scat_dispersion_real
_atom_type_scat_dispersion_imag
_atom_type_scat_source
C C 0.0033 0.0016 'International Tables Vol C Tables 4.2.6.8 and 6.1.1.4'
H H 0.0000 0.0000 'International Tables Vol C Tables 4.2.6.8 and 6.1.1.4'
B B 0.0013 0.0007 'International Tables Vol C Tables 4.2.6.8 and 6.1.1.4'
N N 0.0061 0.0033 'International Tables Vol C Tables 4.2.6.8 and 6.1.1.4'
O O 0.0106 0.0060 'International Tables Vol C Tables 4.2.6.8 and 6.1.1.4'
Al Al 0.0645 0.0514 'International Tables Vol C Tables 4.2.6.8 and 6.1.1.4'

loop_
_geom_angle_atom_site_label_1
_geom_angle_atom_site_label_2
_geom_angle_atom_site_label_3
_geom_angle
_geom_angle_site_symmetry_1
_geom_angle_site_symmetry_3
_geom_angle_publ_flag
O10 Al O4 111.33(6) 7_566 4_456 ?
O10 Al O8 107.99(6) 7_566 5_666 ?
O4 Al O8 110.04(6) 4_456 5_666 ?
O10 Al O1 108.79(5) 7_566 . ?
O4 Al O1 109.55(5) 4_456 . ?
O8 Al O1 109.10(6) 5_666 . ?
O1 B1 O3 124.06(12) . . ?
O1 B1 O2 118.71(12) . . ?
O3 B1 O2 117.22(12) . . ?
O4 B2 O5 125.01(13) . . ?
O4 B2 O2 116.21(12) . . ?
O5 B2 O2 118.77(12) . . ?
O5 B3 O3 111.94(11) . . ?
O5 B3 O6 109.52(12) . . ?
O3 B3 O6 107.54(11) . . ?
O5 B3 O7 109.62(12) . . ?
O3 B3 O7 107.85(12) . . ?
O6 B3 O7 110.34(11) . . ?
O8 B4 O6 124.14(12) . . ?
O8 B4 O9 116.56(12) . . ?
O6 B4 O9 119.30(12) . . ?
O10 B5 O7 123.93(13) . . ?
O10 B5 O9 118.60(12) . . ?
O7 B5 O9 117.46(11) . . ?
B1 O1 Al 141.16(9) . . ?
B1 O2 B2 122.58(11) . . ?
B1 O3 B3 124.11(11) . . ?
B2 O4 Al 158.29(10) . 4_556 ?
B2 O5 B3 123.29(11) . . ?
B4 O6 B3 123.73(11) . . ?
B5 O7 B3 123.98(10) . . ?
B4 O8 Al 157.07(11) . 5_666 ?
B4 O9 B5 122.28(11) . . ?
B5 O10 Al 168.47(11) . 7_565 ?
N2 C2 C3 112.68(16) . . ?
C5 C4 N2 112.07(17) . . ?
C2 N2 C4 113.20(15) . . ?

loop_
_geom_bond_atom_site_label_1
_geom_bond_atom_site_label_2
_geom_bond_distance
_geom_bond_site_symmetry_2
_geom_bond_publ_flag
Al O10 1.7106(10) 7_566 ?
Al O4 1.7205(10) 4_456 ?
Al O8 1.7285(11) 5_666 ?
Al O1 1.7351(10) . ?
B1 O1 1.3282(17) . ?
B1 O3 1.3656(17) . ?
B1 O2 1.3951(16) . ?
B2 O4 1.3321(17) . ?
B2 O5 1.3448(18) . ?
B2 O2 1.4041(17) . ?
B3 O5 1.4551(18) . ?
B3 O3 1.4724(17) . ?
B3 O6 1.4735(17) . ?
B3 O7 1.4779(18) . ?
B4 O8 1.3318(17) . ?
B4 O6 1.3562(17) . ?
B4 O9 1.3863(17) . ?
B5 O10 1.3187(17) . ?
B5 O7 1.3629(17) . ?
B5 O9 1.3979(17) . ?
O4 Al 1.7205(10) 4_556 ?
O8 Al 1.7285(11) 5_666 ?
O10 Al 1.7106(10) 7_565 ?
C1 N1 1.465(2) . ?
C3 C2 1.487(4) . ?
C2 N2 1.488(2) . ?
C4 C5 1.471(3) . ?
C4 N2 1.494(3) . ?

loop_
_geom_hbond_atom_site_label_D
_geom_hbond_atom_site_label_H
_geom_hbond_atom_site_label_A
_geom_hbond_distance_DH
_geom_hbond_distance_HA
_geom_hbond_distance_DA
_geom_hbond_angle_DHA
_geom_hbond_site_symmetry_A
N1 H1D O3 0.89 1.95 2.8071(15) 161.0 5_666
N1 H1E O6 0.89 1.90 2.7849(15) 170.9 .
N1 H1F O2 0.89 1.93 2.8131(15) 170.3 8_765
N1 H1F O4 0.89 2.51 3.1258(16) 126.5 8_765
N2 H2D O7 0.90 1.91 2.8007(16) 172.9 .
N2 H2C O9 0.90 2.07 2.8902(16) 150.4 3_645
N2 H2C O8 0.90 2.38 3.1769(18) 147.5 3_645
